data_4110891
loop_
_publ_author_name
'Endre Szuromi'
'Jianguo Wu'
'Paul R. Sharp'

_publ_contact_author_address
;
 Department of Chemistry
 University of Missouri
 Columbia, MO  65211
;
_publ_contact_author_email SharpP@missouri.edu
_publ_contact_author_fax 573-882-2754
_publ_contact_author_name ' Paul R. Sharp'
_publ_contact_author_phone 573-882-7715
_publ_section_title
;
 Reversible Alkene Extrusion from Platinaoxetanes
;
_journal_name_full 'Journal of the American Chemical Society'
_journal_page_first 12088
_journal_page_last 12089
_journal_paper_doi 10.1021/ja065207s
_journal_volume 128
_journal_year 2006
_chemical_formula_sum 'C15 H22 B F3 O Pt'
_chemical_formula_weight 481.23
_chemical_name_systematic
; 
 ? 
;
_space_group_IT_number 61
_symmetry_cell_setting orthorhombic
_symmetry_space_group_name_Hall '-P 2ac 2ab'
_symmetry_space_group_name_H-M 'P b c a'
_atom_sites_solution_hydrogens geom
_atom_sites_solution_primary direct
_atom_sites_solution_secondary difmap
_audit_creation_method SHELXL-97
_cell_angle_alpha 90.00
_cell_angle_beta 90.00
_cell_angle_gamma 90.00
_cell_formula_units_Z 8
_cell_length_a 13.6535(6)
_cell_length_b 11.6850(5)
_cell_length_c 18.6671(8)
_cell_measurement_reflns_used 8904
_cell_measurement_temperature 173(2)
_cell_measurement_theta_max 27.11
_cell_measurement_theta_min 2.54
_cell_volume 2978.2(2)
_computing_cell_refinement 'SMART (Bruker, 1998)'
_computing_data_collection 'SMART (Bruker, 1998)'
_computing_data_reduction 'SAINT (Bruker, 1998)'
_computing_molecular_graphics
;
 L. J. Barbour, X-Seed - Graphical Interface to
 SHELX-97 and POV-Ray, 1999
 ORTEP (Johnson, 1976), ORTEP 3 for Windows (L. J. Farrugia, 1997) 
;
_computing_publication_material 'CIFTAB (Sheldrick, 1997)'
_computing_structure_refinement
;
 SHELXL-97 (Sheldrick, 1997), L. J. Barbour, X-Seed - Graphical Interface to
 SHELX-97 and POV-Ray, 1999
;
_computing_structure_solution 'SHELXS-97 (Sheldrick, 1990)'
_diffrn_ambient_temperature 173(2)
_diffrn_measured_fraction_theta_full 0.998
_diffrn_measured_fraction_theta_max 0.998
_diffrn_measurement_device_type 'Bruker P4'
_diffrn_measurement_method '\w scans'
_diffrn_radiation_monochromator graphite
_diffrn_radiation_source 'fine-focus sealed tube'
_diffrn_radiation_type MoK\a
_diffrn_radiation_wavelength 0.71073
_diffrn_reflns_av_R_equivalents 0.0258
_diffrn_reflns_av_sigmaI/netI 0.0174
_diffrn_reflns_limit_h_max 17
_diffrn_reflns_limit_h_min -17
_diffrn_reflns_limit_k_max 14
_diffrn_reflns_limit_k_min -12
_diffrn_reflns_limit_l_max 23
_diffrn_reflns_limit_l_min -23
_diffrn_reflns_number 20091
_diffrn_reflns_theta_full 27.14
_diffrn_reflns_theta_max 27.14
_diffrn_reflns_theta_min 2.18
_diffrn_standards_decay_% 0.0
_exptl_absorpt_coefficient_mu 9.450
_exptl_absorpt_correction_T_max 0.2010
_exptl_absorpt_correction_T_min 0.1005
_exptl_absorpt_correction_type multi-scan
_exptl_absorpt_process_details
;
 Data were corrected for decay and absorption using the program SADABS 
 based on the method of R.H. Blessing (Acta Cryst. A51, 33-38, 1995). 
;
_exptl_crystal_colour colorless
_exptl_crystal_density_diffrn 2.147
_exptl_crystal_description prism
_exptl_crystal_F_000 1840
_exptl_crystal_size_max 0.45
_exptl_crystal_size_mid 0.25
_exptl_crystal_size_min 0.25
_refine_diff_density_max 4.080
_refine_diff_density_min -1.401
_refine_diff_density_rms 0.136
_refine_ls_extinction_method none
_refine_ls_goodness_of_fit_ref 1.038
_refine_ls_hydrogen_treatment constr
_refine_ls_matrix_type full
_refine_ls_number_parameters 190
_refine_ls_number_reflns 3286
_refine_ls_number_restraints 0
_refine_ls_restrained_S_all 1.038
_refine_ls_R_factor_all 0.0398
_refine_ls_R_factor_gt 0.0287
_refine_ls_shift/su_max 0.001
_refine_ls_shift/su_mean 0.000
_refine_ls_structure_factor_coef Fsqd
_refine_ls_weighting_details 'calc w=1/[\s^2^(Fo^2^)+(0.0224P)^2^+20.9870P] where P=(Fo^2^+2Fc^2^)/3'
_refine_ls_weighting_scheme calc
_refine_ls_wR_factor_gt 0.0614
_refine_ls_wR_factor_ref 0.0669
_reflns_number_gt 2579
_reflns_number_total 3286
_reflns_threshold_expression >2sigma(I)
_cod_data_source_file ja065207ssi20060720_112527_4.cif
_cod_data_source_block BF3_platinaoxetane_(8)
_cod_database_code 4110891

loop_
_symmetry_equiv_pos_as_xyz
'x, y, z'
'-x+1/2, -y, z+1/2'
'x+1/2, -y+1/2, -z'
'-x, y+1/2, -z+1/2'
'-x, -y, -z'
'x-1/2, y, -z-1/2'
'-x-1/2, y-1/2, z'
'x, -y-1/2, z-1/2'

loop_
_atom_site_label
_atom_site_type_symbol
_atom_site_fract_x
_atom_site_fract_y
_atom_site_fract_z
_atom_site_U_iso_or_equiv
_atom_site_adp_type
_atom_site_occupancy
_atom_site_symmetry_multiplicity
_atom_site_calc_flag
_atom_site_refinement_flags
Pt1 Pt 0.210317(12) 0.252098(16) 0.139975(9) 0.01994(7) Uani 1 1 d .
F1 F 0.4940(3) 0.1453(4) 0.2129(2) 0.0592(12) Uani 1 1 d .
F2 F 0.4273(2) 0.1163(3) 0.10266(18) 0.0371(8) Uani 1 1 d .
F3 F 0.4938(3) 0.2888(4) 0.1316(2) 0.0635(13) Uani 1 1 d .
O1 O 0.3458(2) 0.2297(3) 0.18360(19) 0.0258(8) Uani 1 1 d .
C1 C 0.2140(4) 0.3086(4) 0.2441(3) 0.0230(10) Uani 1 1 d .
H1 H 0.1696 0.2648 0.2766 0.028 Uiso 1 1 calc R
C2 C 0.3238(4) 0.2785(4) 0.2541(3) 0.0210(10) Uani 1 1 d .
H2 H 0.3343 0.2220 0.2937 0.025 Uiso 1 1 calc R
C3 C 0.3721(4) 0.3927(4) 0.2697(3) 0.0237(11) Uani 1 1 d .
H3 H 0.4442 0.3957 0.2606 0.028 Uiso 1 1 calc R
C4 C 0.3402(4) 0.4240(5) 0.3467(3) 0.0290(12) Uani 1 1 d .
H4A H 0.3791 0.4888 0.3656 0.035 Uiso 1 1 calc R
H4B H 0.3472 0.3577 0.3794 0.035 Uiso 1 1 calc R
C5 C 0.2305(4) 0.4580(5) 0.3374(3) 0.0316(12) Uani 1 1 d .
H5A H 0.1874 0.4092 0.3672 0.038 Uiso 1 1 calc R
H5B H 0.2196 0.5392 0.3503 0.038 Uiso 1 1 calc R
C6 C 0.2118(4) 0.4378(4) 0.2570(3) 0.0272(11) Uani 1 1 d .
H6 H 0.1531 0.4780 0.2371 0.033 Uiso 1 1 calc R
C7 C 0.3105(4) 0.4752(4) 0.2246(3) 0.0300(12) Uani 1 1 d .
H7A H 0.3151 0.4593 0.1726 0.036 Uiso 1 1 calc R
H7B H 0.3259 0.5565 0.2343 0.036 Uiso 1 1 calc R
C8 C 0.0846(4) 0.3371(5) 0.0988(3) 0.0321(13) Uani 1 1 d .
H8 H 0.1021 0.3990 0.1292 0.038 Uiso 1 1 calc R
C9 C 0.0558(4) 0.2353(5) 0.1309(3) 0.0323(13) Uani 1 1 d .
H9 H 0.0515 0.2343 0.1817 0.039 Uiso 1 1 calc R
C10 C 0.0305(4) 0.1258(5) 0.0916(3) 0.0365(14) Uani 1 1 d .
H10A H -0.0368 0.1327 0.0724 0.044 Uiso 1 1 calc R
H10B H 0.0306 0.0619 0.1265 0.044 Uiso 1 1 calc R
C11 C 0.0994(4) 0.0952(5) 0.0300(3) 0.0335(13) Uani 1 1 d .
H11A H 0.0970 0.0115 0.0221 0.040 Uiso 1 1 calc R
H11B H 0.0755 0.1327 -0.0143 0.040 Uiso 1 1 calc R
C12 C 0.2040(4) 0.1298(5) 0.0421(3) 0.0285(12) Uani 1 1 d .
H12 H 0.2453 0.0778 0.0669 0.034 Uiso 1 1 calc R
C13 C 0.2439(4) 0.2314(5) 0.0199(3) 0.0335(13) Uani 1 1 d .
H13 H 0.3120 0.2424 0.0279 0.040 Uiso 1 1 calc R
C14 C 0.1885(5) 0.3271(5) -0.0164(3) 0.0429(16) Uani 1 1 d .
H14A H 0.1771 0.3057 -0.0670 0.051 Uiso 1 1 calc R
H14B H 0.2299 0.3967 -0.0161 0.051 Uiso 1 1 calc R
C15 C 0.0900(5) 0.3558(6) 0.0181(3) 0.0470(17) Uani 1 1 d .
H15A H 0.0747 0.4370 0.0080 0.056 Uiso 1 1 calc R
H15B H 0.0387 0.3087 -0.0050 0.056 Uiso 1 1 calc R
B1 B 0.4437(4) 0.1945(6) 0.1570(4) 0.0300(14) Uani 1 1 d .

loop_
_atom_site_aniso_label
_atom_site_aniso_U_11
_atom_site_aniso_U_22
_atom_site_aniso_U_33
_atom_site_aniso_U_23
_atom_site_aniso_U_13
_atom_site_aniso_U_12
Pt1 0.01993(10) 0.02473(11) 0.01514(11) -0.00285(8) -0.00146(6) 0.00128(8)
F1 0.040(2) 0.092(3) 0.046(2) -0.013(2) -0.0098(18) 0.036(2)
F2 0.0304(17) 0.044(2) 0.037(2) -0.0181(15) 0.0085(15) 0.0005(15)
F3 0.065(3) 0.055(2) 0.071(3) -0.017(2) 0.041(2) -0.029(2)
O1 0.0197(16) 0.041(2) 0.0170(18) -0.0072(15) -0.0030(13) 0.0045(15)
C1 0.022(2) 0.027(3) 0.020(3) -0.001(2) 0.000(2) 0.003(2)
C2 0.022(2) 0.027(3) 0.014(2) 0.0002(19) 0.0004(19) -0.0009(19)
C3 0.024(2) 0.026(3) 0.021(3) 0.000(2) -0.003(2) -0.004(2)
C4 0.035(3) 0.033(3) 0.019(3) -0.007(2) -0.007(2) 0.000(2)
C5 0.035(3) 0.037(3) 0.023(3) -0.011(2) -0.003(2) 0.004(2)
C6 0.033(3) 0.026(2) 0.023(3) -0.004(2) -0.009(2) 0.007(2)
C7 0.043(3) 0.020(2) 0.027(3) 0.003(2) -0.008(2) -0.002(2)
C8 0.027(3) 0.038(3) 0.031(3) -0.008(3) -0.014(2) 0.010(2)
C9 0.020(2) 0.048(4) 0.029(3) -0.004(3) -0.007(2) 0.005(2)
C10 0.027(3) 0.045(3) 0.037(3) -0.006(3) -0.006(3) -0.007(3)
C11 0.035(3) 0.038(3) 0.027(3) -0.011(2) -0.004(2) -0.003(2)
C12 0.035(3) 0.032(3) 0.018(3) -0.008(2) 0.000(2) -0.002(2)
C13 0.034(3) 0.051(4) 0.015(2) -0.007(2) 0.003(2) -0.004(3)
C14 0.071(4) 0.038(3) 0.020(3) 0.006(3) -0.009(3) -0.010(3)
C15 0.064(4) 0.042(4) 0.035(4) -0.003(3) -0.022(3) 0.009(3)
B1 0.020(3) 0.042(4) 0.027(3) -0.013(3) 0.007(2) -0.006(3)

loop_
_atom_type_symbol
_atom_type_description
_atom_type_scat_dispersion_real
_atom_type_scat_dispersion_imag
_atom_type_scat_source
C C 0.0033 0.0016 'International Tables Vol C Tables 4.2.6.8 and 6.1.1.4'
H H 0.0000 0.0000 'International Tables Vol C Tables 4.2.6.8 and 6.1.1.4'
B B 0.0013 0.0007 'International Tables Vol C Tables 4.2.6.8 and 6.1.1.4'
O O 0.0106 0.0060 'International Tables Vol C Tables 4.2.6.8 and 6.1.1.4'
F F 0.0171 0.0103 'International Tables Vol C Tables 4.2.6.8 and 6.1.1.4'
Pt Pt -1.7033 8.3905 'International Tables Vol C Tables 4.2.6.8 and 6.1.1.4'

loop_
_geom_angle_atom_site_label_1
_geom_angle_atom_site_label_2
_geom_angle_atom_site_label_3
_geom_angle
O1 Pt1 C1 68.93(16)
O1 Pt1 C9 157.07(19)
C1 Pt1 C9 97.4(2)
O1 Pt1 C8 159.53(19)
C1 Pt1 C8 102.2(2)
C9 Pt1 C8 38.1(2)
O1 Pt1 C13 101.23(18)
C1 Pt1 C13 162.0(2)
C9 Pt1 C13 96.3(2)
C8 Pt1 C13 81.9(2)
O1 Pt1 C12 105.63(17)
C1 Pt1 C12 160.7(2)
C9 Pt1 C12 81.0(2)
C8 Pt1 C12 88.5(2)
C13 Pt1 C12 34.5(2)
C2 O1 B1 126.4(4)
C2 O1 Pt1 97.1(3)
B1 O1 Pt1 136.0(3)
C6 C1 C2 103.0(4)
C6 C1 Pt1 117.8(4)
C2 C1 Pt1 93.8(3)
O1 C2 C3 115.1(4)
O1 C2 C1 100.2(4)
C3 C2 C1 104.1(4)
C2 C3 C7 102.1(4)
C2 C3 C4 105.3(4)
C7 C3 C4 102.0(4)
C3 C4 C5 103.1(4)
C6 C5 C4 103.3(4)
C1 C6 C5 107.6(4)
C1 C6 C7 101.5(4)
C5 C6 C7 101.2(4)
C3 C7 C6 95.0(4)
C9 C8 C15 124.3(5)
C9 C8 Pt1 70.9(3)
C15 C8 Pt1 112.6(4)
C8 C9 C10 125.4(5)
C8 C9 Pt1 71.0(3)
C10 C9 Pt1 110.0(4)
C9 C10 C11 114.9(5)
C12 C11 C10 114.2(5)
C13 C12 C11 124.5(5)
C13 C12 Pt1 72.0(3)
C11 C12 Pt1 108.7(3)
C12 C13 C14 125.3(6)
C12 C13 Pt1 73.5(3)
C14 C13 Pt1 105.0(4)
C13 C14 C15 114.5(5)
C8 C15 C14 115.3(5)
F1 B1 F3 110.3(5)
F1 B1 F2 111.2(5)
F3 B1 F2 110.8(5)
F1 B1 O1 108.2(5)
F3 B1 O1 109.8(5)
F2 B1 O1 106.4(4)

loop_
_geom_bond_atom_site_label_1
_geom_bond_atom_site_label_2
_geom_bond_distance
Pt1 O1 2.038(3)
Pt1 C1 2.052(5)
Pt1 C9 2.126(5)
Pt1 C8 2.126(5)
Pt1 C13 2.301(5)
Pt1 C12 2.321(5)
F1 B1 1.374(8)
F2 B1 1.384(7)
F3 B1 1.381(8)
O1 C2 1.466(6)
O1 B1 1.484(7)
C1 C6 1.529(7)
C1 C2 1.551(7)
C2 C3 1.517(7)
C3 C7 1.530(7)
C3 C4 1.547(7)
C4 C5 1.560(8)
C5 C6 1.540(7)
C6 C7 1.541(8)
C8 C9 1.388(8)
C8 C15 1.524(9)
C9 C10 1.516(8)
C10 C11 1.529(8)
C11 C12 1.501(7)
C12 C13 1.370(8)
C13 C14 1.511(9)
C14 C15 1.528(10)
